data_7101245
loop_
_publ_author_name
'Sun, Qiaozhen'
'Bai, Yan'
'He, Guangjie'
'Duan, Chunying'
'Lin, Zhihua'
'Meng, Qingjin'

_publ_section_title
;
 Spontaneous resolution of silver double helicates consisting of achiral
 ligands with several aromatic rings
;
_journal_coden_ASTM CHCOFS
_journal_issue 26
_journal_name_full
;
 Chemical Communications (Cambridge, United Kingdom)
;
_journal_page_first 2777
_journal_page_last 2779
_journal_paper_doi 10.1039/b604066g
_journal_year 2006
_chemical_formula_sum 'C52 H40 Ag2 Cl1.67 N12.33 O7.67'
_chemical_formula_weight 1235.12
_space_group_IT_number 152
_symmetry_cell_setting trigonal
_symmetry_space_group_name_Hall 'P 31 2"'
_symmetry_space_group_name_H-M 'P 31 2 1'
_atom_sites_solution_hydrogens geom
_atom_sites_solution_primary direct
_atom_sites_solution_secondary difmap
_audit_creation_method SHELXL-97
_cell_angle_alpha 90.00
_cell_angle_beta 90.00
_cell_angle_gamma 120.00
_cell_formula_units_Z 3
_cell_length_a 15.2573(9)
_cell_length_b 15.2573(9)
_cell_length_c 21.4188(18)
_cell_measurement_reflns_used 1358
_cell_measurement_temperature 293(2)
_cell_measurement_theta_max 13.89
_cell_measurement_theta_min 2.45
_cell_volume 4318.0(5)
_computing_cell_refinement 'Bruker SMART'
_computing_data_collection 'Bruker SMART'
_computing_data_reduction 'Bruker SAINT'
_computing_molecular_graphics 'Bruker SHELXTL'
_computing_publication_material 'Bruker SHELXTL'
_computing_structure_refinement 'Bruker SHELXTL'
_computing_structure_solution 'Bruker SHELXTL'
_diffrn_ambient_temperature 293(2)
_diffrn_measured_fraction_theta_full 0.997
_diffrn_measured_fraction_theta_max 0.997
_diffrn_measurement_device_type 'CCD area detector'
_diffrn_measurement_method 'phi and omega scans'
_diffrn_radiation_monochromator graphite
_diffrn_radiation_source 'fine-focus sealed tube'
_diffrn_radiation_type MoK\a
_diffrn_radiation_wavelength 0.71073
_diffrn_reflns_av_R_equivalents 0.1060
_diffrn_reflns_av_sigmaI/netI 0.1553
_diffrn_reflns_limit_h_max 18
_diffrn_reflns_limit_h_min -16
_diffrn_reflns_limit_k_max 18
_diffrn_reflns_limit_k_min -15
_diffrn_reflns_limit_l_max 25
_diffrn_reflns_limit_l_min -25
_diffrn_reflns_number 21618
_diffrn_reflns_theta_full 25.00
_diffrn_reflns_theta_max 25.00
_diffrn_reflns_theta_min 1.81
_exptl_absorpt_coefficient_mu 0.817
_exptl_absorpt_correction_type none
_exptl_crystal_colour pale-yellow
_exptl_crystal_density_diffrn 1.425
_exptl_crystal_density_method 'not measured'
_exptl_crystal_description block
_exptl_crystal_F_000 1866
_exptl_crystal_size_max 0.2
_exptl_crystal_size_mid 0.18
_exptl_crystal_size_min 0.15
_refine_diff_density_max 0.660
_refine_diff_density_min -0.368
_refine_diff_density_rms 0.067
_refine_ls_abs_structure_details 'Flack H D (1983), Acta Cryst. A39, 876-881'
_refine_ls_abs_structure_Flack 0.03(5)
_refine_ls_extinction_method none
_refine_ls_goodness_of_fit_ref 1.041
_refine_ls_hydrogen_treatment constr
_refine_ls_matrix_type full
_refine_ls_number_parameters 347
_refine_ls_number_reflns 5058
_refine_ls_number_restraints 88
_refine_ls_restrained_S_all 1.092
_refine_ls_R_factor_all 0.1639
_refine_ls_R_factor_gt 0.0608
_refine_ls_shift/su_max 0.000
_refine_ls_shift/su_mean 0.000
_refine_ls_structure_factor_coef Fsqd
_refine_ls_weighting_details 'calc w=1/[\s^2^(Fo^2^)+(0.0200P)^2^+0.0000P] where P=(Fo^2^+2Fc^2^)/3'
_refine_ls_weighting_scheme calc
_refine_ls_wR_factor_gt 0.1065
_refine_ls_wR_factor_ref 0.1187
_reflns_number_gt 2043
_reflns_number_total 5058
_reflns_threshold_expression >2sigma(I)
_cod_data_source_file b604066g.txt
_cod_depositor_comments
;
The following automatic conversions were performed:
'_symmetry_cell_setting' value 'Trigonal' changed to 'trigonal' according
to '/home/saulius/struct/CIF-dictionaries/cif_core.dic' dictionary named
'cif_core.dic' version 2.4.1 from 2010-06-29.

Automatic conversion script
Id: cif_fix_enum 1527 2010-12-29 10:47:43Z saulius 
;
_cod_original_sg_symbol_H-M P3(1)21
_cod_database_code 7101245

loop_
_symmetry_equiv_pos_as_xyz
'x, y, z'
'-y, x-y, z+1/3'
'-x+y, -x, z+2/3'
'y, x, -z'
'x-y, -y, -z+2/3'
'-x, -x+y, -z+1/3'

loop_
_atom_site_label
_atom_site_type_symbol
_atom_site_fract_x
_atom_site_fract_y
_atom_site_fract_z
_atom_site_U_iso_or_equiv
_atom_site_adp_type
_atom_site_occupancy
_atom_site_symmetry_multiplicity
_atom_site_calc_flag
_atom_site_refinement_flags
_atom_site_disorder_assembly
_atom_site_disorder_group
Ag1 Ag 0.48102(7) 0.36108(6) 0.54573(4) 0.0918(3) Uani 1 1 d . . .
N1 N 0.3477(8) 0.2176(8) 0.5677(6) 0.088(3) Uani 1 1 d . . .
N2 N 0.3995(7) 0.2862(8) 0.4449(5) 0.079(3) Uani 1 1 d . . .
N3 N 0.4055(7) 0.3084(7) 0.3791(4) 0.067(3) Uani 1 1 d . . .
N4 N 0.6056(7) 0.5223(8) 0.4311(4) 0.067(3) Uani 1 1 d . . .
N5 N 0.5376(7) 0.5513(7) 0.4278(4) 0.068(3) Uani 1 1 d . . .
N6 N 0.4120(9) 0.6425(8) 0.4352(4) 0.088(4) Uani 1 1 d . . .
C1 C 0.3118(13) 0.1806(12) 0.6241(8) 0.107(6) Uani 1 1 d . . .
H1A H 0.3460 0.2250 0.6567 0.128 Uiso 1 1 calc R . .
C2 C 0.2385(19) 0.0948(19) 0.6414(10) 0.170(10) Uani 1 1 d . . .
H2A H 0.2274 0.0748 0.6830 0.204 Uiso 1 1 calc R . .
C3 C 0.1815(14) 0.0382(14) 0.5972(10) 0.186(11) Uani 1 1 d . . .
H3A H 0.1255 -0.0242 0.6068 0.224 Uiso 1 1 calc R . .
C4 C 0.2021(12) 0.0685(12) 0.5359(8) 0.153(7) Uani 1 1 d . . .
H4A H 0.1589 0.0291 0.5040 0.183 Uiso 1 1 calc R . .
C5 C 0.2910(10) 0.1618(11) 0.5226(7) 0.082(4) Uani 1 1 d . . .
C6 C 0.3211(10) 0.2024(11) 0.4586(7) 0.082(4) Uani 1 1 d . . .
H6A H 0.2795 0.1639 0.4259 0.099 Uiso 1 1 calc R . .
C7 C 0.4901(9) 0.3776(9) 0.3635(5) 0.062(3) Uani 1 1 d . . .
C8 C 0.5039(11) 0.4047(10) 0.2956(5) 0.069(3) Uani 1 1 d . . .
C9 C 0.5860(10) 0.4924(10) 0.2732(6) 0.076(4) Uani 1 1 d . . .
H9A H 0.6347 0.5374 0.3009 0.092 Uiso 1 1 calc R . .
C10 C 0.5962(11) 0.5135(10) 0.2110(7) 0.100(5) Uani 1 1 d . . .
H10A H 0.6498 0.5740 0.1964 0.120 Uiso 1 1 calc R . .
C11 C 0.5308(12) 0.4488(13) 0.1724(6) 0.100(5) Uani 1 1 d . . .
H11A H 0.5409 0.4621 0.1298 0.120 Uiso 1 1 calc R . .
C12 C 0.4489(10) 0.3633(11) 0.1912(7) 0.104(5) Uani 1 1 d . . .
H12A H 0.4011 0.3204 0.1624 0.125 Uiso 1 1 calc R . .
C13 C 0.4361(9) 0.3391(9) 0.2553(6) 0.096(4) Uani 1 1 d . . .
H13A H 0.3815 0.2787 0.2692 0.116 Uiso 1 1 calc R . .
C14 C 0.5785(10) 0.4333(10) 0.4030(5) 0.062(3) Uani 1 1 d . . .
C15 C 0.6533(9) 0.3987(12) 0.4049(4) 0.067(3) Uani 1 1 d . . .
C16 C 0.7597(11) 0.4692(9) 0.4158(4) 0.081(4) Uani 1 1 d . . .
H16A H 0.7834 0.5375 0.4233 0.098 Uiso 1 1 calc R . .
C17 C 0.8242(10) 0.4302(13) 0.4146(6) 0.091(5) Uani 1 1 d . . .
H17A H 0.8929 0.4743 0.4211 0.109 Uiso 1 1 calc R . .
C18 C 0.7939(13) 0.3353(14) 0.4048(6) 0.093(5) Uani 1 1 d . . .
H18A H 0.8404 0.3128 0.4045 0.111 Uiso 1 1 calc R . .
C19 C 0.6972(14) 0.2709(12) 0.3953(5) 0.097(5) Uani 1 1 d . . .
H19A H 0.6783 0.2037 0.3880 0.116 Uiso 1 1 calc R . .
C20 C 0.6208(9) 0.2960(11) 0.3954(5) 0.074(4) Uani 1 1 d . . .
H20A H 0.5530 0.2479 0.3896 0.089 Uiso 1 1 calc R . .
C21 C 0.5787(9) 0.6489(11) 0.4258(5) 0.080(4) Uani 1 1 d . . .
H21A H 0.6488 0.6893 0.4240 0.096 Uiso 1 1 calc R . .
C22 C 0.5125(17) 0.6981(12) 0.4266(5) 0.092(5) Uani 1 1 d . . .
C23 C 0.5699(10) 0.8102(11) 0.4174(5) 0.078(3) Uani 1 1 d . . .
H23A H 0.6399 0.8452 0.4127 0.093 Uiso 1 1 calc R . .
C24 C 0.5175(14) 0.8575(12) 0.4162(6) 0.104(5) Uani 1 1 d . . .
H24A H 0.5490 0.9273 0.4109 0.125 Uiso 1 1 calc R . .
C25 C 0.4154(16) 0.8001(16) 0.4229(6) 0.117(6) Uani 1 1 d . . .
H25A H 0.3777 0.8324 0.4193 0.141 Uiso 1 1 calc R . .
C26 C 0.3615(11) 0.6929(11) 0.4352(5) 0.079(4) Uani 1 1 d . . .
H26A H 0.2923 0.6593 0.4430 0.095 Uiso 1 1 calc R . .
Cl1 Cl 0.3628(3) 0.0000 0.3333 0.1195(18) Uani 1 2 d SDU . .
O1 O 0.4594(6) 0.0000 0.3333 0.189(6) Uiso 1 2 d SDU . .
O2 O 0.3729(11) 0.0930(9) 0.3174(10) 0.125(6) Uiso 0.50 1 d PDU . .
O3 O 0.3155(13) -0.0718(15) 0.2828(9) 0.199(8) Uiso 0.50 1 d PDU . .
O4 O 0.3093(13) -0.0428(17) 0.3887(7) 0.164(7) Uiso 0.50 1 d PDU . .
Cl2 Cl 0.8306(8) 0.9095(7) 0.5093(4) 0.170(5) Uiso 0.33 1 d PDU A 1
O6 O 0.9217(14) 0.931(2) 0.5397(10) 0.197(11) Uiso 0.33 1 d PDU A 1
O7 O 0.8284(18) 0.8760(17) 0.4475(7) 0.165(10) Uiso 0.33 1 d PDU A 1
O8 O 0.822(2) 0.9990(14) 0.5081(11) 0.235(13) Uiso 0.33 1 d PDU A 1
O9 O 0.7458(16) 0.8338(17) 0.5440(10) 0.223(14) Uiso 0.33 1 d PDU A 1
N7 N 0.8306(8) 0.9095(7) 0.5093(4) 0.170(5) Uiso 0.17 1 d PDU B 2
O7' O 0.762(3) 0.910(3) 0.543(2) 0.182(17) Uiso 0.17 1 d PDU B 2
O6' O 0.8266(15) 0.8266(15) 0.5000 0.157(11) Uiso 0.33 2 d SPDU B 2
O8' O 0.9192(16) 0.977(3) 0.526(3) 0.23(2) Uiso 0.17 1 d PDU B 2

loop_
_atom_site_aniso_label
_atom_site_aniso_U_11
_atom_site_aniso_U_22
_atom_site_aniso_U_33
_atom_site_aniso_U_23
_atom_site_aniso_U_13
_atom_site_aniso_U_12
Ag1 0.0753(7) 0.0746(7) 0.1041(6) -0.0104(6) -0.0035(6) 0.0215(6)
N1 0.110(10) 0.107(10) 0.060(7) 0.006(8) -0.005(7) 0.064(8)
N2 0.061(7) 0.050(7) 0.096(8) 0.013(6) 0.001(6) 0.006(6)
N3 0.057(7) 0.074(8) 0.064(6) -0.003(6) -0.013(5) 0.028(6)
N4 0.065(7) 0.088(9) 0.080(8) 0.008(6) -0.018(6) 0.061(7)
N5 0.077(8) 0.049(7) 0.069(6) 0.007(6) 0.012(5) 0.024(7)
N6 0.041(7) 0.117(10) 0.074(7) -0.001(6) 0.009(6) 0.015(8)
C1 0.104(14) 0.081(12) 0.106(14) 0.020(10) 0.016(11) 0.024(10)
C2 0.16(2) 0.20(3) 0.127(17) -0.022(19) -0.044(16) 0.08(2)
C3 0.117(17) 0.17(2) 0.19(2) 0.159(19) 0.057(16) 0.009(14)
C4 0.099(14) 0.102(13) 0.159(16) 0.010(12) -0.048(12) -0.023(11)
C5 0.058(10) 0.078(11) 0.086(11) 0.019(9) -0.009(9) 0.015(9)
C6 0.076(10) 0.084(11) 0.109(12) -0.030(9) -0.046(9) 0.057(9)
C7 0.029(7) 0.066(9) 0.079(9) -0.015(7) 0.009(7) 0.015(8)
C8 0.096(11) 0.104(11) 0.047(8) -0.006(8) -0.002(8) 0.080(10)
C9 0.083(11) 0.102(11) 0.051(9) 0.013(8) 0.003(7) 0.051(10)
C10 0.079(11) 0.098(12) 0.107(13) 0.044(10) -0.015(10) 0.032(10)
C11 0.071(12) 0.167(17) 0.081(10) 0.027(11) 0.016(10) 0.074(12)
C12 0.079(11) 0.122(14) 0.092(11) -0.049(9) -0.031(9) 0.036(11)
C13 0.106(11) 0.103(11) 0.061(8) -0.033(9) -0.029(8) 0.038(9)
C14 0.082(10) 0.069(10) 0.049(7) 0.018(7) 0.017(7) 0.048(9)
C15 0.066(9) 0.095(11) 0.051(7) 0.010(7) 0.006(6) 0.050(10)
C16 0.102(11) 0.064(9) 0.065(8) -0.015(7) 0.004(8) 0.032(10)
C17 0.074(11) 0.136(14) 0.088(10) 0.019(10) 0.015(8) 0.071(12)
C18 0.090(13) 0.142(16) 0.067(9) 0.007(11) 0.018(10) 0.073(14)
C19 0.147(15) 0.122(15) 0.066(9) 0.027(9) 0.023(10) 0.102(14)
C20 0.088(11) 0.093(11) 0.073(8) -0.011(8) -0.002(7) 0.069(10)
C21 0.073(10) 0.106(12) 0.062(8) -0.012(8) -0.018(7) 0.046(10)
C22 0.198(17) 0.088(12) 0.044(8) -0.009(8) -0.032(10) 0.114(13)
C23 0.065(9) 0.079(12) 0.078(8) -0.004(8) -0.005(7) 0.028(8)
C24 0.108(14) 0.100(15) 0.102(9) -0.021(9) -0.005(11) 0.051(12)
C25 0.21(2) 0.158(19) 0.073(9) -0.011(11) -0.027(12) 0.154(17)
C26 0.104(12) 0.096(12) 0.067(8) 0.003(8) -0.016(8) 0.072(11)
Cl1 0.131(3) 0.106(4) 0.114(4) 0.021(3) 0.0107(17) 0.053(2)

loop_
_atom_type_symbol
_atom_type_description
_atom_type_scat_dispersion_real
_atom_type_scat_dispersion_imag
_atom_type_scat_source
C C 0.0033 0.0016 'International Tables Vol C Tables 4.2.6.8 and 6.1.1.4'
H H 0.0000 0.0000 'International Tables Vol C Tables 4.2.6.8 and 6.1.1.4'
N N 0.0061 0.0033 'International Tables Vol C Tables 4.2.6.8 and 6.1.1.4'
O O 0.0106 0.0060 'International Tables Vol C Tables 4.2.6.8 and 6.1.1.4'
Cl Cl 0.1484 0.1585 'International Tables Vol C Tables 4.2.6.8 and 6.1.1.4'
Ag Ag -0.8971 1.1015 'International Tables Vol C Tables 4.2.6.8 and 6.1.1.4'

loop_
_geom_angle_atom_site_label_1
_geom_angle_atom_site_label_2
_geom_angle_atom_site_label_3
_geom_angle
_geom_angle_site_symmetry_1
_geom_angle_site_symmetry_3
N1 Ag1 N6 129.1(4) . 4_556
N1 Ag1 N5 138.1(4) . 4_556
N6 Ag1 N5 76.7(4) 4_556 4_556
N1 Ag1 N2 73.8(4) . .
N6 Ag1 N2 122.5(3) 4_556 .
N5 Ag1 N2 124.2(3) 4_556 .
C5 N1 C1 113.6(13) . .
C5 N1 Ag1 119.0(9) . .
C1 N1 Ag1 127.2(11) . .
C6 N2 N3 112.2(10) . .
C6 N2 Ag1 105.5(8) . .
N3 N2 Ag1 142.0(7) . .
C7 N3 N2 112.4(9) . .
N5 N4 C14 114.7(10) . .
C21 N5 N4 112.1(10) . .
C21 N5 Ag1 108.1(8) . 4_556
N4 N5 Ag1 136.8(8) . 4_556
C26 N6 C22 116.2(12) . .
C26 N6 Ag1 131.2(10) . 4_556
C22 N6 Ag1 112.5(10) . 4_556
C2 C1 N1 131(2) . .
C2 C1 H1A 114.3 . .
N1 C1 H1A 114.3 . .
C1 C2 C3 115(2) . .
C1 C2 H2A 122.4 . .
C3 C2 H2A 122.4 . .
C2 C3 C4 120.9(19) . .
C2 C3 H3A 119.5 . .
C4 C3 H3A 119.5 . .
C3 C4 C5 118.1(15) . .
C3 C4 H4A 120.9 . .
C5 C4 H4A 120.9 . .
N1 C5 C4 120.1(14) . .
N1 C5 C6 116.8(13) . .
C4 C5 C6 123.1(15) . .
N2 C6 C5 124.9(12) . .
N2 C6 H6A 117.5 . .
C5 C6 H6A 117.5 . .
N3 C7 C14 127.6(11) . .
N3 C7 C8 116.1(11) . .
C14 C7 C8 116.2(10) . .
C13 C8 C9 119.2(10) . .
C13 C8 C7 118.1(13) . .
C9 C8 C7 122.6(12) . .
C10 C9 C8 120.6(12) . .
C10 C9 H9A 119.7 . .
C8 C9 H9A 119.7 . .
C11 C10 C9 119.5(13) . .
C11 C10 H10A 120.2 . .
C9 C10 H10A 120.2 . .
C10 C11 C12 122.6(14) . .
C10 C11 H11A 118.7 . .
C12 C11 H11A 118.7 . .
C11 C12 C13 119.2(12) . .
C11 C12 H12A 120.4 . .
C13 C12 H12A 120.4 . .
C8 C13 C12 118.7(11) . .
C8 C13 H13A 120.7 . .
C12 C13 H13A 120.7 . .
N4 C14 C7 125.3(11) . .
N4 C14 C15 116.4(12) . .
C7 C14 C15 117.6(11) . .
C20 C15 C16 119.5(11) . .
C20 C15 C14 119.4(12) . .
C16 C15 C14 121.1(14) . .
C17 C16 C15 116.8(12) . .
C17 C16 H16A 121.6 . .
C15 C16 H16A 121.6 . .
C18 C17 C16 123.4(16) . .
C18 C17 H17A 118.3 . .
C16 C17 H17A 118.3 . .
C17 C18 C19 119.9(19) . .
C17 C18 H18A 120.1 . .
C19 C18 H18A 120.1 . .
C18 C19 C20 124.9(16) . .
C18 C19 H19A 117.5 . .
C20 C19 H19A 117.5 . .
C19 C20 C15 115.4(12) . .
C19 C20 H20A 122.3 . .
C15 C20 H20A 122.3 . .
N5 C21 C22 120.3(13) . .
N5 C21 H21A 119.9 . .
C22 C21 H21A 119.9 . .
N6 C22 C23 124.9(13) . .
N6 C22 C21 121.1(14) . .
C23 C22 C21 114.0(18) . .
C24 C23 C22 117.4(15) . .
C24 C23 H23A 121.3 . .
C22 C23 H23A 121.3 . .
C23 C24 C25 117.2(17) . .
C23 C24 H24A 121.4 . .
C25 C24 H24A 121.4 . .
C24 C25 C26 124.8(16) . .
C24 C25 H25A 117.6 . .
C26 C25 H25A 117.6 . .
N6 C26 C25 119.2(14) . .
N6 C26 H26A 120.4 . .
C25 C26 H26A 120.4 . .
O2 Cl1 O2 132.9(12) . 5
O2 Cl1 O4 45.3(7) . 5
O2 Cl1 O4 115.1(8) 5 5
O2 Cl1 O4 115.1(8) . .
O2 Cl1 O4 45.3(7) 5 .
O4 Cl1 O4 139.2(14) 5 .
O2 Cl1 O3 110.3(7) . .
O2 Cl1 O3 63.8(8) 5 .
O4 Cl1 O3 65.8(8) 5 .
O4 Cl1 O3 109.0(8) . .
O2 Cl1 O3 63.8(8) . 5
O2 Cl1 O3 110.3(7) 5 5
O4 Cl1 O3 109.0(8) 5 5
O4 Cl1 O3 65.8(8) . 5
O3 Cl1 O3 166.2(13) . 5
O2 Cl1 O1 113.5(6) . .
O2 Cl1 O1 113.5(6) 5 .
O4 Cl1 O1 110.4(7) 5 .
O4 Cl1 O1 110.4(7) . .
O3 Cl1 O1 96.9(6) . .
O3 Cl1 O1 96.9(6) 5 .
O4 O2 Cl1 67.9(7) 5 .
O4 O2 O3 127.9(11) 5 5
Cl1 O2 O3 60.0(6) . 5
Cl1 O3 O2 56.2(5) . 5
Cl1 O3 O4 55.6(5) . 5
O2 O3 O4 101.2(10) 5 5
O2 O4 Cl1 66.8(7) 5 .
O2 O4 O3 124.2(12) 5 5
Cl1 O4 O3 58.6(6) . 5
O7 Cl2 O6 110.9(8) . .
O7 Cl2 O9 110.2(8) . .
O6 Cl2 O9 109.4(7) . .
O7 Cl2 O8 109.3(7) . .
O6 Cl2 O8 109.8(8) . .
O9 Cl2 O8 107.2(7) . .
O7 Cl2 O6 49.6(14) . 4_556
O6 Cl2 O6 63.6(16) . 4_556
O9 Cl2 O6 140.1(13) . 4_556
O8 Cl2 O6 112.0(13) . 4_556
O7 Cl2 O7 99.7(11) . 4_556
O6 Cl2 O7 45.7(12) . 4_556
O9 Cl2 O7 72.8(12) . 4_556
O8 Cl2 O7 148.4(12) . 4_556
O6 Cl2 O7 77.6(9) 4_556 4_556
O7 Cl2 Cl2 62.4(10) . 4_556
O6 Cl2 Cl2 56.4(11) . 4_556
O9 Cl2 Cl2 100.3(12) . 4_556
O8 Cl2 Cl2 152.3(12) . 4_556
O6 Cl2 Cl2 41.4(5) 4_556 4_556
O7 Cl2 Cl2 40.5(5) 4_556 4_556
O7 O6 Cl2 87.1(15) 4_556 .
O7 O6 O6 97.0(17) 4_556 4_556
Cl2 O6 O6 68.7(12) . 4_556
O7 O6 Cl2 51.1(11) 4_556 4_556
Cl2 O6 Cl2 82.2(11) . 4_556
O6 O6 Cl2 47.7(10) 4_556 4_556
O6 O7 Cl2 79.3(19) 4_556 .
O6 O7 Cl2 47.2(9) 4_556 4_556
Cl2 O7 Cl2 77.1(10) . 4_556

loop_
_geom_bond_atom_site_label_1
_geom_bond_atom_site_label_2
_geom_bond_distance
_geom_bond_site_symmetry_2
Ag1 N1 2.167(11) .
Ag1 N6 2.219(12) 4_556
Ag1 N5 2.415(10) 4_556
Ag1 N2 2.469(9) .
N1 C5 1.292(13) .
N1 C1 1.330(15) .
N2 C6 1.273(13) .
N2 N3 1.442(10) .
N3 C7 1.236(10) .
N4 N5 1.319(11) .
N4 C14 1.347(12) .
N5 C21 1.296(13) .
N5 Ag1 2.415(10) 4_556
N6 C26 1.334(14) .
N6 C22 1.344(18) .
N6 Ag1 2.219(12) 4_556
C1 C2 1.28(2) .
C1 H1A 0.9300 .
C2 C3 1.28(2) .
C2 H2A 0.9300 .
C3 C4 1.376(19) .
C3 H3A 0.9300 .
C4 C5 1.420(17) .
C4 H4A 0.9300 .
C5 C6 1.481(16) .
C6 H6A 0.9300 .
C7 C14 1.452(14) .
C7 C8 1.499(12) .
C8 C13 1.335(12) .
C8 C9 1.383(13) .
C9 C10 1.361(14) .
C9 H9A 0.9300 .
C10 C11 1.291(14) .
C10 H10A 0.9300 .
C11 C12 1.340(14) .
C11 H11A 0.9300 .
C12 C13 1.409(13) .
C12 H12A 0.9300 .
C13 H13A 0.9300 .
C14 C15 1.479(13) .
C15 C20 1.401(14) .
C15 C16 1.450(14) .
C16 C17 1.381(15) .
C16 H16A 0.9300 .
C17 C18 1.298(16) .
C17 H17A 0.9300 .
C18 C19 1.317(16) .
C18 H18A 0.9300 .
C19 C20 1.397(15) .
C19 H19A 0.9300 .
C20 H20A 0.9300 .
C21 C22 1.530(16) .
C21 H21A 0.9300 .
C22 C23 1.493(17) .
C23 C24 1.319(15) .
C23 H23A 0.9300 .
C24 C25 1.359(17) .
C24 H24A 0.9300 .
C25 C26 1.440(19) .
C25 H25A 0.9300 .
C26 H26A 0.9300 .
Cl1 O2 1.391(8) .
Cl1 O2 1.391(8) 5
Cl1 O4 1.402(9) 5
Cl1 O4 1.402(9) .
Cl1 O3 1.450(9) .
Cl1 O3 1.450(9) 5
Cl1 O1 1.474(8) .
O2 O4 1.076(18) 5
O2 O3 1.501(18) 5
O3 O2 1.501(18) 5
O3 O4 1.549(19) 5
O4 O2 1.076(18) 5
O4 O3 1.549(19) 5
Cl2 O7 1.414(10) .
Cl2 O6 1.417(10) .
Cl2 O9 1.438(10) .
Cl2 O8 1.440(10) .
Cl2 O6 1.79(3) 4_556
Cl2 O7 1.93(3) 4_556
Cl2 Cl2 2.123(19) 4_556
O6 O7 1.38(3) 4_556
O6 O6 1.72(5) 4_556
O6 Cl2 1.79(3) 4_556
O7 O6 1.38(3) 4_556
O7 Cl2 1.93(3) 4_556
O6' N7 1.252(10) 4_556
